data_7237040
loop_
_publ_author_name
'Liang, Xianfeng'
'Sun, Wandong'
'Chen, Yanlin'
'Tan, Luxi'
'Cai, Zhengxu'
'Liu, Zitong'
'Wang, Lin'
'Li, Jing'
'Chen, Wei'
'Dong, Lichun'

_publ_section_title
;
 A vinyl flanked difluorobenzothiadiazole--dithiophene conjugated polymer
 for high performance organic field-effect transistors
;
_journal_issue 7
_journal_name_full 'Journal of Materials Chemistry C'
_journal_page_first 1774
_journal_paper_doi 10.1039/C7TC05360F
_journal_volume 6
_journal_year 2018
_chemical_formula_moiety 'C26 H26 Br2 N2 S3'
_chemical_formula_sum 'C26 H26 Br2 N2 S3'
_chemical_formula_weight 622.49
_chemical_name_systematic DVFBT
_space_group_IT_number 2
_space_group_name_Hall '-P 1'
_space_group_name_H-M_alt 'P -1'
_symmetry_cell_setting triclinic
_symmetry_space_group_name_H-M 'P -1'
_atom_sites_solution_hydrogens geom
_atom_sites_solution_primary direct
_atom_sites_solution_secondary difmap
_audit_creation_method SHELXL-97
_audit_update_record
;
2016-11-10 deposited with the CCDC.
2018-01-16 downloaded from the CCDC.
;
_cell_angle_alpha 113.098(14)
_cell_angle_beta 104.841(14)
_cell_angle_gamma 97.140(14)
_cell_formula_units_Z 2
_cell_length_a 8.7980(15)
_cell_length_b 13.210(3)
_cell_length_c 13.288(2)
_cell_measurement_reflns_used 9883
_cell_measurement_temperature 298(2)
_cell_measurement_theta_max 68.37
_cell_measurement_theta_min 3.76
_cell_volume 1328.6(5)
_computing_cell_refinement 'Bruker SAINT'
_computing_data_collection 'Bruker APEX2'
_computing_data_reduction 'Bruker SAINT'
_computing_molecular_graphics 'Bruker SHELXTL'
_computing_publication_material 'Bruker SHELXTL'
_computing_structure_refinement 'SHELXL-2014 (Sheldrick 2014)'
_computing_structure_solution 'SHELXS-97 (Sheldrick 2008)'
_diffrn_ambient_temperature 298(2)
_diffrn_measured_fraction_theta_full 0.957
_diffrn_measured_fraction_theta_max 0.957
_diffrn_measurement_device_type 'Bruker APEX-II CCD'
_diffrn_measurement_method '\f and \w scans'
_diffrn_radiation_monochromator graphite
_diffrn_radiation_source 'fine-focus sealed tube'
_diffrn_radiation_type CuK\a
_diffrn_radiation_wavelength 1.54178
_diffrn_reflns_av_R_equivalents 0.0389
_diffrn_reflns_av_sigmaI/netI 0.0277
_diffrn_reflns_limit_h_max 10
_diffrn_reflns_limit_h_min -10
_diffrn_reflns_limit_k_max 15
_diffrn_reflns_limit_k_min -15
_diffrn_reflns_limit_l_max 15
_diffrn_reflns_limit_l_min -15
_diffrn_reflns_number 24628
_diffrn_reflns_theta_full 63.77
_diffrn_reflns_theta_max 63.77
_diffrn_reflns_theta_min 3.76
_diffrn_standards_number 0
_exptl_absorpt_coefficient_mu 6.203
_exptl_absorpt_correction_T_max 0.1665
_exptl_absorpt_correction_T_min 0.0592
_exptl_absorpt_correction_type multi-scan
_exptl_absorpt_process_details SADABS
_exptl_crystal_colour red
_exptl_crystal_density_diffrn 1.556
_exptl_crystal_density_method 'not measured'
_exptl_crystal_description plate
_exptl_crystal_F_000 628
_exptl_crystal_size_max 0.30
_exptl_crystal_size_mid 0.12
_exptl_crystal_size_min 0.07
_refine_diff_density_max 0.979
_refine_diff_density_min -0.571
_refine_diff_density_rms 0.093
_refine_ls_extinction_method none
_refine_ls_goodness_of_fit_ref 1.262
_refine_ls_hydrogen_treatment constr
_refine_ls_matrix_type full
_refine_ls_number_parameters 298
_refine_ls_number_reflns 4208
_refine_ls_number_restraints 0
_refine_ls_restrained_S_all 1.262
_refine_ls_R_factor_all 0.0773
_refine_ls_R_factor_gt 0.0670
_refine_ls_shift/su_max 0.001
_refine_ls_shift/su_mean 0.000
_refine_ls_structure_factor_coef Fsqd
_refine_ls_weighting_details 'calc w=1/[\s^2^(Fo^2^)+(0.0524P)^2^+4.5225P] where P=(Fo^2^+2Fc^2^)/3'
_refine_ls_weighting_scheme calc
_refine_ls_wR_factor_gt 0.1903
_refine_ls_wR_factor_ref 0.1953
_reflns_number_gt 3445
_reflns_number_total 4208
_reflns_threshold_expression >2sigma(I)
_cod_data_source_file c7tc05360f2.cif
_cod_data_source_block 421
_cod_original_cell_volume 1328.7(4)
_cod_database_code 7237040

loop_
_symmetry_equiv_pos_as_xyz
'x, y, z'
'-x, -y, -z'

loop_
_atom_site_label
_atom_site_type_symbol
_atom_site_fract_x
_atom_site_fract_y
_atom_site_fract_z
_atom_site_U_iso_or_equiv
_atom_site_adp_type
_atom_site_occupancy
_atom_site_symmetry_multiplicity
_atom_site_calc_flag
_atom_site_refinement_flags
Br1 Br -0.11697(12) 0.35217(9) -0.49660(7) 0.0840(4) Uani 1 1 d .
Br2 Br 1.09200(15) 0.74521(12) 1.01292(9) 0.1162(5) Uani 1 1 d .
S1 S 0.0683(2) 0.41634(18) -0.23835(16) 0.0698(5) Uani 1 1 d .
S2 S 0.6743(3) 0.32512(18) 0.19604(17) 0.0754(6) Uani 1 1 d .
S3 S 0.8789(3) 0.6647(2) 0.75691(17) 0.0822(6) Uani 1 1 d .
N1 N 0.5436(8) 0.3547(5) 0.1094(5) 0.0658(16) Uani 1 1 d .
N2 N 0.6793(8) 0.4178(6) 0.3200(5) 0.0703(17) Uani 1 1 d .
C1 C 0.0264(9) 0.3262(7) -0.3829(6) 0.067(2) Uani 1 1 d .
C2 C 0.1089(9) 0.2440(7) -0.4011(6) 0.0641(19) Uani 1 1 d .
C3 C 0.2122(10) 0.2578(7) -0.2930(6) 0.0669(19) Uani 1 1 d .
H3A H 0.2805 0.2104 -0.2876 0.080 Uiso 1 1 calc R
C4 C 0.2047(9) 0.3449(6) -0.1977(6) 0.0625(18) Uani 1 1 d .
C5 C 0.2988(9) 0.3784(6) -0.0776(6) 0.0606(18) Uani 1 1 d .
H5A H 0.3731 0.3370 -0.0641 0.073 Uiso 1 1 calc R
C6 C 0.2885(9) 0.4629(6) 0.0153(6) 0.0614(18) Uani 1 1 d .
H6A H 0.2149 0.5045 0.0010 0.074 Uiso 1 1 calc R
C7 C 0.3794(9) 0.4971(6) 0.1358(6) 0.0585(17) Uani 1 1 d .
C8 C 0.4958(8) 0.4419(6) 0.1756(6) 0.0567(17) Uani 1 1 d .
C9 C 0.5769(9) 0.4801(6) 0.2979(6) 0.0585(17) Uani 1 1 d .
C10 C 0.5470(9) 0.5736(6) 0.3843(6) 0.0612(18) Uani 1 1 d .
C11 C 0.4363(9) 0.6235(7) 0.3430(6) 0.068(2) Uani 1 1 d .
H11A H 0.4129 0.6847 0.3964 0.081 Uiso 1 1 calc R
C12 C 0.3541(9) 0.5872(7) 0.2223(6) 0.0660(19) Uani 1 1 d .
H12A H 0.2802 0.6258 0.2009 0.079 Uiso 1 1 calc R
C13 C 0.6404(10) 0.6090(7) 0.5069(6) 0.071(2) Uani 1 1 d .
H13A H 0.7168 0.5693 0.5213 0.085 Uiso 1 1 calc R
C14 C 0.6271(11) 0.6905(7) 0.5978(6) 0.075(2) Uani 1 1 d .
H14A H 0.5467 0.7278 0.5844 0.090 Uiso 1 1 calc R
C15 C 0.7270(10) 0.7279(7) 0.7180(6) 0.072(2) Uani 1 1 d .
C16 C 0.7181(12) 0.8129(8) 0.8123(7) 0.086(3) Uani 1 1 d .
H16A H 0.6436 0.8565 0.8081 0.103 Uiso 1 1 calc R
C17 C 0.8323(12) 0.8307(9) 0.9191(7) 0.089(3) Uani 1 1 d .
C18 C 0.9242(11) 0.7569(8) 0.9004(6) 0.080(2) Uani 1 1 d .
C19 C 0.8443(17) 0.9223(14) 1.0363(9) 0.166(7) Uani 1 1 d .
H19A H 0.9189 0.9088 1.0946 0.199 Uiso 1 1 calc R
H19B H 0.8965 0.9941 1.0413 0.199 Uiso 1 1 calc R
C20 C 0.7177(18) 0.9378(13) 1.0682(11) 0.174(7) Uani 1 1 d .
H20A H 0.6669 0.8661 1.0639 0.209 Uiso 1 1 calc R
H20B H 0.6426 0.9494 1.0085 0.209 Uiso 1 1 calc R
C21 C 0.7240(18) 1.0278(11) 1.1813(11) 0.143(5) Uani 1 1 d .
H21A H 0.8310 1.0457 1.2371 0.172 Uiso 1 1 calc R
H21B H 0.7124 1.0958 1.1716 0.172 Uiso 1 1 calc R
C22 C 0.607(2) 1.0026(16) 1.2294(14) 0.180(7) Uani 1 1 d .
H22A H 0.6220 1.0667 1.3014 0.271 Uiso 1 1 calc R
H22B H 0.6201 0.9376 1.2434 0.271 Uiso 1 1 calc R
H22C H 0.5002 0.9863 1.1763 0.271 Uiso 1 1 calc R
C23 C 0.0906(10) 0.1533(7) -0.5191(6) 0.075(2) Uani 1 1 d .
H23A H 0.1055 0.1899 -0.5677 0.090 Uiso 1 1 calc R
H23B H -0.0196 0.1057 -0.5537 0.090 Uiso 1 1 calc R
C24 C 0.2064(11) 0.0781(7) -0.5201(7) 0.080(2) Uani 1 1 d .
H24A H 0.1958 0.0438 -0.4689 0.096 Uiso 1 1 calc R
H24B H 0.3169 0.1246 -0.4900 0.096 Uiso 1 1 calc R
C25 C 0.1767(13) -0.0160(8) -0.6410(8) 0.096(3) Uani 1 1 d .
H25A H 0.0640 -0.0591 -0.6737 0.116 Uiso 1 1 calc R
H25B H 0.1957 0.0181 -0.6908 0.116 Uiso 1 1 calc R
C26 C 0.2843(16) -0.0954(10) -0.6394(9) 0.127(4) Uani 1 1 d .
H26A H 0.2603 -0.1536 -0.7168 0.191 Uiso 1 1 calc R
H26B H 0.2654 -0.1298 -0.5906 0.191 Uiso 1 1 calc R
H26C H 0.3960 -0.0537 -0.6096 0.191 Uiso 1 1 calc R

loop_
_atom_site_aniso_label
_atom_site_aniso_U_11
_atom_site_aniso_U_22
_atom_site_aniso_U_33
_atom_site_aniso_U_23
_atom_site_aniso_U_13
_atom_site_aniso_U_12
Br1 0.0799(6) 0.1117(8) 0.0573(5) 0.0412(5) 0.0065(4) 0.0351(5)
Br2 0.1042(9) 0.1578(12) 0.0650(6) 0.0456(7) 0.0020(5) 0.0286(8)
S1 0.0678(12) 0.0858(13) 0.0518(10) 0.0305(9) 0.0105(9) 0.0258(10)
S2 0.0785(14) 0.0797(13) 0.0618(11) 0.0301(10) 0.0097(10) 0.0319(11)
S3 0.0893(15) 0.0876(14) 0.0508(10) 0.0203(10) 0.0118(10) 0.0196(12)
N1 0.071(4) 0.069(4) 0.051(3) 0.024(3) 0.012(3) 0.022(3)
N2 0.072(4) 0.078(4) 0.055(3) 0.031(3) 0.009(3) 0.018(3)
C1 0.061(5) 0.083(5) 0.049(4) 0.032(4) 0.005(3) 0.011(4)
C2 0.067(5) 0.069(5) 0.050(4) 0.027(3) 0.012(3) 0.009(4)
C3 0.072(5) 0.067(5) 0.056(4) 0.030(4) 0.010(4) 0.017(4)
C4 0.065(5) 0.069(5) 0.053(4) 0.031(4) 0.012(3) 0.016(4)
C5 0.061(4) 0.067(4) 0.053(4) 0.032(4) 0.008(3) 0.018(4)
C6 0.058(4) 0.073(5) 0.056(4) 0.034(4) 0.011(3) 0.022(4)
C7 0.058(4) 0.065(4) 0.049(4) 0.025(3) 0.012(3) 0.014(3)
C8 0.056(4) 0.063(4) 0.046(3) 0.024(3) 0.009(3) 0.011(3)
C9 0.061(4) 0.065(4) 0.051(4) 0.032(3) 0.012(3) 0.014(4)
C10 0.066(5) 0.068(4) 0.049(4) 0.029(3) 0.014(3) 0.013(4)
C11 0.068(5) 0.075(5) 0.052(4) 0.020(4) 0.019(4) 0.019(4)
C12 0.062(5) 0.075(5) 0.061(4) 0.031(4) 0.015(4) 0.026(4)
C13 0.075(5) 0.073(5) 0.054(4) 0.024(4) 0.015(4) 0.009(4)
C14 0.080(6) 0.079(5) 0.056(4) 0.025(4) 0.017(4) 0.012(4)
C15 0.078(5) 0.080(5) 0.051(4) 0.029(4) 0.015(4) 0.008(4)
C16 0.092(6) 0.087(6) 0.065(5) 0.024(5) 0.021(5) 0.024(5)
C17 0.086(6) 0.105(7) 0.050(4) 0.018(4) 0.013(4) 0.014(6)
C18 0.076(6) 0.098(6) 0.046(4) 0.026(4) 0.008(4) 0.010(5)
C19 0.132(11) 0.213(16) 0.066(7) -0.018(8) 0.022(7) 0.044(11)
C20 0.143(12) 0.165(13) 0.107(10) -0.040(9) 0.031(9) 0.036(10)
C21 0.149(12) 0.125(10) 0.093(8) -0.008(7) 0.028(8) 0.042(9)
C22 0.221(19) 0.213(18) 0.141(13) 0.091(13) 0.072(14) 0.100(16)
C23 0.077(5) 0.076(5) 0.055(4) 0.025(4) 0.008(4) 0.007(4)
C24 0.089(6) 0.078(5) 0.058(4) 0.024(4) 0.014(4) 0.014(5)
C25 0.111(8) 0.086(6) 0.070(5) 0.021(5) 0.018(5) 0.023(6)
C26 0.159(12) 0.109(8) 0.085(7) 0.019(6) 0.029(7) 0.049(8)

loop_
_atom_type_symbol
_atom_type_description
_atom_type_scat_dispersion_real
_atom_type_scat_dispersion_imag
_atom_type_scat_source
C C 0.0181 0.0091 'International Tables Vol C Tables 4.2.6.8 and 6.1.1.4'
H H 0.0000 0.0000 'International Tables Vol C Tables 4.2.6.8 and 6.1.1.4'
N N 0.0311 0.0180 'International Tables Vol C Tables 4.2.6.8 and 6.1.1.4'
S S 0.3331 0.5567 'International Tables Vol C Tables 4.2.6.8 and 6.1.1.4'
Br Br -0.6763 1.2805 'International Tables Vol C Tables 4.2.6.8 and 6.1.1.4'

loop_
_geom_angle_atom_site_label_1
_geom_angle_atom_site_label_2
_geom_angle_atom_site_label_3
_geom_angle
C4 S1 C1 90.7(4)
N2 S2 N1 101.1(3)
C18 S3 C15 90.2(4)
C8 N1 S2 106.9(5)
C9 N2 S2 106.4(5)
C2 C1 S1 114.0(5)
C2 C1 Br1 126.9(6)
S1 C1 Br1 119.1(5)
C1 C2 C3 109.4(7)
C1 C2 C23 124.2(7)
C3 C2 C23 126.4(7)
C4 C3 C2 115.5(7)
C4 C3 H3A 122.2
C2 C3 H3A 122.2
C3 C4 C5 126.7(7)
C3 C4 S1 110.4(5)
C5 C4 S1 122.9(6)
C6 C5 C4 126.1(7)
C6 C5 H5A 116.9
C4 C5 H5A 116.9
C5 C6 C7 127.2(7)
C5 C6 H6A 116.4
C7 C6 H6A 116.4
C12 C7 C8 115.3(6)
C12 C7 C6 120.0(7)
C8 C7 C6 124.7(6)
N1 C8 C7 126.7(6)
N1 C8 C9 112.6(6)
C7 C8 C9 120.7(6)
N2 C9 C10 124.9(6)
N2 C9 C8 113.0(6)
C10 C9 C8 122.1(7)
C11 C10 C9 115.3(6)
C11 C10 C13 126.6(7)
C9 C10 C13 118.1(7)
C10 C11 C12 123.6(7)
C10 C11 H11A 118.2
C12 C11 H11A 118.2
C7 C12 C11 122.9(7)
C7 C12 H12A 118.5
C11 C12 H12A 118.5
C14 C13 C10 126.9(8)
C14 C13 H13A 116.6
C10 C13 H13A 116.6
C13 C14 C15 125.8(9)
C13 C14 H14A 117.1
C15 C14 H14A 117.1
C16 C15 C14 126.8(9)
C16 C15 S3 110.8(6)
C14 C15 S3 122.5(7)
C15 C16 C17 114.4(9)
C15 C16 H16A 122.8
C17 C16 H16A 122.8
C18 C17 C16 110.5(8)
C18 C17 C19 126.2(10)
C16 C17 C19 123.4(11)
C17 C18 S3 114.2(7)
C17 C18 Br2 126.9(6)
S3 C18 Br2 118.9(6)
C20 C19 C17 122.5(12)
C20 C19 H19A 106.7
C17 C19 H19A 106.7
C20 C19 H19B 106.7
C17 C19 H19B 106.7
H19A C19 H19B 106.6
C19 C20 C21 124.2(13)
C19 C20 H20A 106.3
C21 C20 H20A 106.3
C19 C20 H20B 106.3
C21 C20 H20B 106.3
H20A C20 H20B 106.4
C22 C21 C20 116.8(15)
C22 C21 H21A 108.1
C20 C21 H21A 108.1
C22 C21 H21B 108.1
C20 C21 H21B 108.1
H21A C21 H21B 107.3
C21 C22 H22A 109.5
C21 C22 H22B 109.5
H22A C22 H22B 109.5
C21 C22 H22C 109.5
H22A C22 H22C 109.5
H22B C22 H22C 109.5
C2 C23 C24 115.3(7)
C2 C23 H23A 108.4
C24 C23 H23A 108.4
C2 C23 H23B 108.4
C24 C23 H23B 108.4
H23A C23 H23B 107.5
C23 C24 C25 113.0(7)
C23 C24 H24A 109.0
C25 C24 H24A 109.0
C23 C24 H24B 109.0
C25 C24 H24B 109.0
H24A C24 H24B 107.8
C26 C25 C24 112.4(8)
C26 C25 H25A 109.1
C24 C25 H25A 109.1
C26 C25 H25B 109.1
C24 C25 H25B 109.1
H25A C25 H25B 107.9
C25 C26 H26A 109.5
C25 C26 H26B 109.5
H26A C26 H26B 109.5
C25 C26 H26C 109.5
H26A C26 H26C 109.5
H26B C26 H26C 109.5

loop_
_geom_bond_atom_site_label_1
_geom_bond_atom_site_label_2
_geom_bond_distance
Br1 C1 1.879(7)
Br2 C18 1.883(9)
S1 C4 1.724(8)
S1 C1 1.725(7)
S2 N2 1.607(6)
S2 N1 1.609(6)
S3 C18 1.716(8)
S3 C15 1.735(9)
N1 C8 1.340(9)
N2 C9 1.346(9)
C1 C2 1.358(11)
C2 C3 1.417(10)
C2 C23 1.506(10)
C3 C4 1.360(10)
C3 H3A 0.9300
C4 C5 1.452(9)
C5 C6 1.333(10)
C5 H5A 0.9300
C6 C7 1.448(9)
C6 H6A 0.9300
C7 C12 1.381(10)
C7 C8 1.439(10)
C8 C9 1.441(9)
C9 C10 1.426(10)
C10 C11 1.362(11)
C10 C13 1.473(10)
C11 C12 1.429(10)
C11 H11A 0.9300
C12 H12A 0.9300
C13 C14 1.310(11)
C13 H13A 0.9300
C14 C15 1.457(10)
C14 H14A 0.9300
C15 C16 1.343(11)
C16 C17 1.425(12)
C16 H16A 0.9300
C17 C18 1.332(13)
C17 C19 1.518(13)
C19 C20 1.301(17)
C19 H19A 0.9700
C19 H19B 0.9700
C20 C21 1.488(15)
C20 H20A 0.9700
C20 H20B 0.9700
C21 C22 1.412(19)
C21 H21A 0.9700
C21 H21B 0.9700
C22 H22A 0.9600
C22 H22B 0.9600
C22 H22C 0.9600
C23 C24 1.508(12)
C23 H23A 0.9700
C23 H23B 0.9700
C24 C25 1.527(11)
C24 H24A 0.9700
C24 H24B 0.9700
C25 C26 1.500(14)
C25 H25A 0.9700
C25 H25B 0.9700
C26 H26A 0.9600
C26 H26B 0.9600
C26 H26C 0.9600

loop_
_geom_torsion_atom_site_label_1
_geom_torsion_atom_site_label_2
_geom_torsion_atom_site_label_3
_geom_torsion_atom_site_label_4
_geom_torsion
N2 S2 N1 C8 0.1(6)
N1 S2 N2 C9 -1.3(6)
C4 S1 C1 C2 1.0(6)
C4 S1 C1 Br1 -176.8(5)
S1 C1 C2 C3 -1.5(9)
Br1 C1 C2 C3 176.2(6)
S1 C1 C2 C23 178.5(6)
Br1 C1 C2 C23 -3.9(12)
C1 C2 C3 C4 1.4(10)
C23 C2 C3 C4 -178.6(7)
C2 C3 C4 C5 -179.1(7)
C2 C3 C4 S1 -0.6(9)
C1 S1 C4 C3 -0.2(6)
C1 S1 C4 C5 178.3(7)
C3 C4 C5 C6 -178.8(8)
S1 C4 C5 C6 2.9(11)
C4 C5 C6 C7 179.2(7)
C5 C6 C7 C12 -180.0(7)
C5 C6 C7 C8 -1.5(12)
S2 N1 C8 C7 -179.9(6)
S2 N1 C8 C9 1.1(8)
C12 C7 C8 N1 -178.6(7)
C6 C7 C8 N1 2.9(12)
C12 C7 C8 C9 0.4(10)
C6 C7 C8 C9 -178.1(7)
S2 N2 C9 C10 -178.8(6)
S2 N2 C9 C8 2.0(8)
N1 C8 C9 N2 -2.2(9)
C7 C8 C9 N2 178.8(6)
N1 C8 C9 C10 178.7(6)
C7 C8 C9 C10 -0.4(11)
N2 C9 C10 C11 -178.8(7)
C8 C9 C10 C11 0.3(10)
N2 C9 C10 C13 3.1(11)
C8 C9 C10 C13 -177.8(7)
C9 C10 C11 C12 -0.2(11)
C13 C10 C11 C12 177.7(7)
C8 C7 C12 C11 -0.3(11)
C6 C7 C12 C11 178.3(7)
C10 C11 C12 C7 0.2(13)
C11 C10 C13 C14 4.0(13)
C9 C10 C13 C14 -178.2(8)
C10 C13 C14 C15 -176.5(8)
C13 C14 C15 C16 178.3(9)
C13 C14 C15 S3 -1.3(12)
C18 S3 C15 C16 0.1(7)
C18 S3 C15 C14 179.7(7)
C14 C15 C16 C17 -179.7(8)
S3 C15 C16 C17 -0.1(11)
C15 C16 C17 C18 0.1(13)
C15 C16 C17 C19 179.8(11)
C16 C17 C18 S3 0.0(11)
C19 C17 C18 S3 -179.7(10)
C16 C17 C18 Br2 -179.9(7)
C19 C17 C18 Br2 0.4(17)
C15 S3 C18 C17 0.0(8)
C15 S3 C18 Br2 179.8(5)
C18 C17 C19 C20 -132.0(18)
C16 C17 C19 C20 48(2)
C17 C19 C20 C21 -179.0(16)
C19 C20 C21 C22 -149(2)
C1 C2 C23 C24 173.9(8)
C3 C2 C23 C24 -6.1(12)
C2 C23 C24 C25 177.0(8)
C23 C24 C25 C26 -175.6(9)
